data_4307839
loop_
_publ_author_name
'Shigehisa Akine'
'Shuichi Sunaga'
'Takanori Taniguchi'
'Hayato Miyazaki'
'Tatsuya Nabeshima'

_publ_contact_author_address
;
1-1-1 Tennodai, Tsukuba, Ibaraki 305-8571, Japan
;
_publ_contact_author_email nabesima@chem.tsukuba.ac.jp
_publ_contact_author_fax +81-29-853-4507
_publ_contact_author_name 'Tatsuya Nabeshima'
_publ_contact_author_phone +81-29-853-4507
_publ_section_title
;
Core/Shell Oligometallic Template Synthesis of Macrocyclic Hexaoxime
;
_journal_name_full 'Inorganic Chemistry'
_journal_page_first 2959
_journal_page_last 2961
_journal_paper_doi 10.1021/ic062327s
_journal_volume 46
_journal_year 2007
_chemical_formula_moiety C32H32LaN9O23Zn3
_chemical_formula_sum 'C32 H32 La N9 O23 Zn3'
_chemical_formula_weight 1245.69
_chemical_name_common '[LZn3La(NO3)3(MeOH)2]'
_chemical_name_systematic
; 
 ? 
;
_space_group_IT_number 29
_symmetry_cell_setting orthorhombic
_symmetry_space_group_name_Hall 'P 2c -2ac'
_symmetry_space_group_name_H-M 'P c a 21'
_atom_sites_solution_hydrogens geom
_atom_sites_solution_primary direct
_atom_sites_solution_secondary difmap
_audit_creation_method SHELXL-97
_cell_angle_alpha 90.00
_cell_angle_beta 90.00
_cell_angle_gamma 90.00
_cell_formula_units_Z 4
_cell_length_a 16.617(4)
_cell_length_b 11.409(2)
_cell_length_c 21.955(3)
_cell_measurement_reflns_used 37801
_cell_measurement_temperature 120
_cell_measurement_theta_max 27.00
_cell_measurement_theta_min 3.03
_cell_volume 4162.3(14)
_computing_cell_refinement 'Rapid AUTO (Rigaku Corp.)'
_computing_data_collection 'Rapid AUTO (Rigaku Corp.)'
_computing_data_reduction 'Rapid AUTO (Rigaku Corp.)'
_computing_molecular_graphics ORTEP-3
_computing_publication_material ORTEP-3
_computing_structure_refinement 'SHELXL-97 (Sheldrick, 1997)'
_computing_structure_solution 'DIRDIF99 (Beurskens et al., 1999)'
_diffrn_ambient_temperature 120
_diffrn_measured_fraction_theta_full 0.998
_diffrn_measured_fraction_theta_max 0.998
_diffrn_measurement_device_type 'Rigaku R-AXIS Rapid'
_diffrn_measurement_method IP
_diffrn_radiation_monochromator graphite
_diffrn_radiation_source 'fine-focus sealed tube'
_diffrn_radiation_type MoK\a
_diffrn_radiation_wavelength 0.71069
_diffrn_reflns_av_R_equivalents 0.0370
_diffrn_reflns_av_sigmaI/netI 0.0337
_diffrn_reflns_limit_h_max 21
_diffrn_reflns_limit_h_min -21
_diffrn_reflns_limit_k_max 14
_diffrn_reflns_limit_k_min -14
_diffrn_reflns_limit_l_max 25
_diffrn_reflns_limit_l_min -28
_diffrn_reflns_number 37801
_diffrn_reflns_theta_full 27.00
_diffrn_reflns_theta_max 27.00
_diffrn_reflns_theta_min 3.03
_diffrn_standards_decay_% 0
_diffrn_standards_interval_count 0
_diffrn_standards_interval_time 0
_diffrn_standards_number 0
_exptl_absorpt_coefficient_mu 2.815
_exptl_absorpt_correction_T_max 0.7661
_exptl_absorpt_correction_T_min 0.3334
_exptl_absorpt_correction_type multi-scan
_exptl_absorpt_process_details 'Rapid AUTO (Rigaku Corp.)'
_exptl_crystal_colour yellow
_exptl_crystal_density_diffrn 1.988
_exptl_crystal_density_method 'not measured'
_exptl_crystal_description prismatic
_exptl_crystal_F_000 2472
_exptl_crystal_size_max 0.50
_exptl_crystal_size_mid 0.10
_exptl_crystal_size_min 0.10
_refine_diff_density_max 0.970
_refine_diff_density_min -0.442
_refine_diff_density_rms 0.076
_refine_ls_abs_structure_details 'Flack H D (1983), Acta Cryst. A39, 876-881'
_refine_ls_abs_structure_Flack -0.004(7)
_refine_ls_extinction_method none
_refine_ls_goodness_of_fit_ref 1.020
_refine_ls_hydrogen_treatment mixed
_refine_ls_matrix_type full
_refine_ls_number_parameters 621
_refine_ls_number_reflns 8724
_refine_ls_number_restraints 3
_refine_ls_restrained_S_all 1.020
_refine_ls_R_factor_all 0.0245
_refine_ls_R_factor_gt 0.0232
_refine_ls_shift/su_max 0.001
_refine_ls_shift/su_mean 0.000
_refine_ls_structure_factor_coef Fsqd
_refine_ls_weighting_details 'calc w=1/[\s^2^(Fo^2^)+(0.0155P)^2^+4.5232P] where P=(Fo^2^+2Fc^2^)/3'
_refine_ls_weighting_scheme calc
_refine_ls_wR_factor_gt 0.0506
_refine_ls_wR_factor_ref 0.0511
_reflns_number_gt 8447
_reflns_number_total 8724
_reflns_threshold_expression >2sigma(I)
_cod_data_source_file ic062327ssi20061206_010435_4.cif
_cod_data_source_block LZn3La
_cod_database_code 4307839

loop_
_symmetry_equiv_pos_as_xyz
'x, y, z'
'-x, -y, z+1/2'
'-x+1/2, y, z+1/2'
'x+1/2, -y, z'

loop_
_atom_site_label
_atom_site_type_symbol
_atom_site_fract_x
_atom_site_fract_y
_atom_site_fract_z
_atom_site_U_iso_or_equiv
_atom_site_adp_type
_atom_site_occupancy
_atom_site_symmetry_multiplicity
_atom_site_calc_flag
_atom_site_refinement_flags
_atom_site_disorder_assembly
_atom_site_disorder_group
La1 La 0.534618(9) 0.258630(13) 0.448199(11) 0.01340(4) Uani 1 1 d . . .
Zn1 Zn 0.71318(2) 0.21188(3) 0.545526(19) 0.01782(8) Uani 1 1 d . . .
Zn2 Zn 0.55292(2) 0.40622(3) 0.296176(18) 0.01977(8) Uani 1 1 d . . .
Zn3 Zn 0.32845(2) 0.21304(3) 0.507206(17) 0.01460(8) Uani 1 1 d . . .
C1 C 0.41524(19) 0.1302(3) 0.63884(15) 0.0164(6) Uani 1 1 d . . .
C2 C 0.46613(18) 0.1661(3) 0.59135(14) 0.0151(6) Uani 1 1 d . . .
C3 C 0.55150(18) 0.1568(3) 0.59855(15) 0.0148(6) Uani 1 1 d . . .
C4 C 0.5831(2) 0.1139(3) 0.65310(15) 0.0193(7) Uani 1 1 d . . .
C5 C 0.5307(2) 0.0800(3) 0.70062(16) 0.0224(7) Uani 1 1 d . . .
H1 H 0.5524 0.0523 0.7379 0.027 Uiso 1 1 calc R . .
C6 C 0.4496(2) 0.0867(3) 0.69359(16) 0.0213(7) Uani 1 1 d . . .
H2 H 0.4154 0.0620 0.7258 0.026 Uiso 1 1 calc R . .
O1 O 0.44004(13) 0.20965(19) 0.53860(10) 0.0153(4) Uani 1 1 d . . .
O2 O 0.59497(12) 0.18741(19) 0.55037(10) 0.0159(4) Uani 1 1 d . . .
C7 C 0.6681(2) 0.1067(3) 0.66726(16) 0.0210(7) Uani 1 1 d . . .
H3 H 0.6823 0.0746 0.7057 0.025 Uiso 1 1 calc R . .
N1 N 0.72534(16) 0.1394(2) 0.63298(14) 0.0218(6) Uani 1 1 d . . .
O3 O 0.79984(14) 0.1226(2) 0.66362(12) 0.0297(6) Uani 1 1 d . . .
C8 C 0.8593(2) 0.2031(4) 0.6426(2) 0.0347(9) Uani 1 1 d . . .
H4 H 0.8922 0.2294 0.6777 0.042 Uiso 1 1 calc R . .
H5 H 0.8322 0.2728 0.6253 0.042 Uiso 1 1 calc R . .
C9 C 0.9140(2) 0.1500(3) 0.59484(19) 0.0291(8) Uani 1 1 d . . .
H6 H 0.9428 0.2140 0.5735 0.035 Uiso 1 1 calc R . .
H7 H 0.9549 0.1008 0.6155 0.035 Uiso 1 1 calc R . .
O4 O 0.87266(14) 0.0797(2) 0.55041(13) 0.0265(5) Uani 1 1 d . . .
N2 N 0.82239(16) 0.1520(2) 0.51313(14) 0.0210(6) Uani 1 1 d . . .
C10 C 0.85042(19) 0.1580(3) 0.45909(18) 0.0246(8) Uani 1 1 d . . .
H8 H 0.8999 0.1192 0.4510 0.030 Uiso 1 1 calc R . .
C11 C 0.8123(2) 0.2196(3) 0.40916(17) 0.0223(7) Uani 1 1 d . . .
C12 C 0.7326(2) 0.2585(3) 0.41092(16) 0.0190(7) Uani 1 1 d . . .
C13 C 0.69994(19) 0.3215(3) 0.36025(15) 0.0180(7) Uani 1 1 d . . .
C14 C 0.7504(2) 0.3487(3) 0.31080(16) 0.0253(8) Uani 1 1 d . . .
C15 C 0.8310(2) 0.3057(4) 0.31004(19) 0.0353(10) Uani 1 1 d . . .
H9 H 0.8646 0.3223 0.2761 0.042 Uiso 1 1 calc R . .
C16 C 0.8607(2) 0.2410(4) 0.35734(19) 0.0317(9) Uani 1 1 d . . .
H10 H 0.9138 0.2103 0.3554 0.038 Uiso 1 1 calc R . .
O5 O 0.68317(12) 0.24138(19) 0.45741(11) 0.0175(5) Uani 1 1 d . . .
O6 O 0.62392(13) 0.35454(19) 0.36446(10) 0.0165(5) Uani 1 1 d . . .
C17 C 0.7265(2) 0.4198(4) 0.26021(17) 0.0309(9) Uani 1 1 d . . .
H11 H 0.7673 0.4414 0.2320 0.037 Uiso 1 1 calc R . .
N3 N 0.65556(19) 0.4567(3) 0.24950(14) 0.0266(7) Uani 1 1 d . . .
O7 O 0.65529(18) 0.5303(3) 0.19746(13) 0.0479(9) Uani 1 1 d . . .
C18 C 0.5797(3) 0.5791(4) 0.1857(2) 0.0449(11) Uani 1 1 d . . .
H12 H 0.5874 0.6593 0.1696 0.054 Uiso 1 1 calc R . .
H13 H 0.5501 0.5858 0.2246 0.054 Uiso 1 1 calc R . .
C19 C 0.5298(2) 0.5127(4) 0.14241(19) 0.0397(10) Uani 1 1 d . . .
H14 H 0.4774 0.5530 0.1380 0.048 Uiso 1 1 calc R . .
H15 H 0.5565 0.5137 0.1021 0.048 Uiso 1 1 calc R . .
O8 O 0.51526(17) 0.3924(3) 0.15968(12) 0.0353(7) Uani 1 1 d . . .
N4 N 0.48306(18) 0.3818(3) 0.21950(13) 0.0239(6) Uani 1 1 d . . .
C20 C 0.4123(2) 0.3376(3) 0.21687(16) 0.0267(8) Uani 1 1 d . . .
H16 H 0.3868 0.3351 0.1782 0.032 Uiso 1 1 calc R . .
C21 C 0.3683(2) 0.2914(3) 0.26810(16) 0.0241(7) Uani 1 1 d . . .
C22 C 0.4004(2) 0.2804(3) 0.32694(15) 0.0178(7) Uani 1 1 d . . .
C23 C 0.3542(2) 0.2231(3) 0.37342(15) 0.0175(7) Uani 1 1 d . . .
C24 C 0.2797(2) 0.1728(3) 0.35908(15) 0.0225(7) Uani 1 1 d . . .
C25 C 0.2491(2) 0.1848(4) 0.29853(18) 0.0326(9) Uani 1 1 d . . .
H17 H 0.1988 0.1503 0.2884 0.039 Uiso 1 1 calc R . .
C26 C 0.2904(2) 0.2443(4) 0.25559(18) 0.0317(9) Uani 1 1 d . . .
H18 H 0.2673 0.2551 0.2164 0.038 Uiso 1 1 calc R . .
O9 O 0.47068(13) 0.3195(2) 0.34369(10) 0.0181(5) Uani 1 1 d . . .
O10 O 0.38684(13) 0.22058(19) 0.42817(10) 0.0161(5) Uani 1 1 d . . .
C27 C 0.2324(2) 0.1102(3) 0.40266(17) 0.0244(8) Uani 1 1 d . . .
H19 H 0.1910 0.0606 0.3877 0.029 Uiso 1 1 calc R . .
N5 N 0.24214(16) 0.1165(2) 0.46112(13) 0.0195(6) Uani 1 1 d . . .
O11 O 0.18891(13) 0.0403(2) 0.49311(11) 0.0221(5) Uani 1 1 d . . .
C28 C 0.12353(19) 0.1057(3) 0.51973(16) 0.0210(7) Uani 1 1 d . . .
H20 H 0.0891 0.0513 0.5432 0.025 Uiso 1 1 calc R . .
H21 H 0.0903 0.1393 0.4866 0.025 Uiso 1 1 calc R . .
C29 C 0.15071(19) 0.2039(3) 0.56128(15) 0.0194(7) Uani 1 1 d . . .
H22 H 0.1797 0.2635 0.5370 0.023 Uiso 1 1 calc R . .
H23 H 0.1029 0.2420 0.5795 0.023 Uiso 1 1 calc R . .
O12 O 0.20239(13) 0.1626(2) 0.60913(11) 0.0215(5) Uani 1 1 d . . .
N6 N 0.28461(16) 0.1710(2) 0.59297(13) 0.0174(6) Uani 1 1 d . . .
C30 C 0.32816(19) 0.1333(3) 0.63698(16) 0.0188(7) Uani 1 1 d . . .
H24 H 0.3006 0.1044 0.6718 0.023 Uiso 1 1 calc R . .
O13 O 0.57273(15) 0.4480(2) 0.51391(12) 0.0268(6) Uani 1 1 d . . .
O14 O 0.48060(13) 0.47540(18) 0.44628(13) 0.0238(5) Uani 1 1 d . . .
O15 O 0.52387(18) 0.6224(2) 0.50014(14) 0.0386(7) Uani 1 1 d . . .
N7 N 0.52647(17) 0.5191(3) 0.48752(14) 0.0236(6) Uani 1 1 d . . .
O16 O 0.57634(17) 0.1046(2) 0.36404(13) 0.0319(6) Uani 1 1 d . . .
O17 O 0.50627(15) 0.0320(2) 0.43724(13) 0.0278(6) Uani 1 1 d . . .
O18 O 0.53942(17) -0.0775(2) 0.36011(15) 0.0369(7) Uani 1 1 d . . .
N8 N 0.54012(16) 0.0181(3) 0.38639(15) 0.0223(6) Uani 1 1 d . . .
O19 O 0.74011(14) 0.3854(2) 0.56333(11) 0.0206(5) Uani 1 1 d . . .
O20 O 0.65833(14) 0.3890(2) 0.64123(11) 0.0244(5) Uani 1 1 d . . .
O21 O 0.71008(15) 0.5509(2) 0.60595(11) 0.0242(5) Uani 1 1 d . . .
N9 N 0.70120(16) 0.4420(2) 0.60461(13) 0.0202(6) Uani 1 1 d . . .
O22 O 0.51972(16) 0.5663(2) 0.33374(12) 0.0282(6) Uani 1 1 d D . .
H25 H 0.494(3) 0.549(4) 0.3653(14) 0.042 Uiso 1 1 d D . .
C31 C 0.5836(3) 0.6470(4) 0.3507(2) 0.0495(13) Uani 1 1 d . . .
H26 H 0.6255 0.6045 0.3730 0.074 Uiso 1 1 calc R . .
H27 H 0.5615 0.7091 0.3767 0.074 Uiso 1 1 calc R . .
H28 H 0.6068 0.6819 0.3139 0.074 Uiso 1 1 calc R . .
O23 O 0.29620(15) 0.3853(2) 0.50576(12) 0.0249(5) Uani 1 1 d D . .
H29 H 0.279(3) 0.412(4) 0.5380(13) 0.037 Uiso 1 1 d D . .
C32 C 0.2830(2) 0.4601(3) 0.45379(19) 0.0306(8) Uani 1 1 d . . .
H30 H 0.2888 0.4142 0.4163 0.046 Uiso 1 1 calc R . .
H31 H 0.3225 0.5238 0.4540 0.046 Uiso 1 1 calc R . .
H32 H 0.2286 0.4931 0.4557 0.046 Uiso 1 1 calc R . .

loop_
_atom_site_aniso_label
_atom_site_aniso_U_11
_atom_site_aniso_U_22
_atom_site_aniso_U_33
_atom_site_aniso_U_23
_atom_site_aniso_U_13
_atom_site_aniso_U_12
La1 0.00865(7) 0.01647(8) 0.01508(8) 0.00032(8) -0.00005(8) -0.00062(6)
Zn1 0.00910(17) 0.02121(18) 0.0231(2) 0.00057(16) -0.00105(15) 0.00071(14)
Zn2 0.01709(18) 0.0256(2) 0.01666(18) 0.00217(16) -0.00016(15) -0.00305(15)
Zn3 0.00920(16) 0.01836(18) 0.01623(18) 0.00042(15) -0.00003(14) -0.00008(14)
C1 0.0161(15) 0.0176(15) 0.0156(16) -0.0005(12) 0.0010(12) 0.0021(12)
C2 0.0145(15) 0.0161(14) 0.0148(16) -0.0046(12) -0.0003(12) 0.0014(12)
C3 0.0149(15) 0.0146(14) 0.0149(15) -0.0028(12) -0.0006(12) 0.0023(12)
C4 0.0195(17) 0.0211(16) 0.0172(17) -0.0024(13) -0.0036(13) 0.0025(13)
C5 0.0246(18) 0.0276(18) 0.0150(17) 0.0014(14) -0.0023(13) 0.0082(14)
C6 0.0204(17) 0.0278(18) 0.0157(16) 0.0019(14) 0.0011(13) 0.0037(13)
O1 0.0104(10) 0.0203(11) 0.0152(11) 0.0027(9) -0.0012(9) 0.0001(8)
O2 0.0099(10) 0.0218(11) 0.0161(12) 0.0010(9) -0.0019(9) -0.0009(8)
C7 0.0188(17) 0.0250(17) 0.0190(17) -0.0012(14) -0.0048(13) 0.0056(13)
N1 0.0145(14) 0.0251(15) 0.0259(16) -0.0033(12) -0.0108(12) 0.0061(11)
O3 0.0134(12) 0.0442(16) 0.0315(15) 0.0019(12) -0.0095(10) 0.0060(11)
C8 0.0173(19) 0.036(2) 0.051(3) -0.0056(19) -0.0115(17) 0.0018(15)
C9 0.0118(16) 0.0266(18) 0.049(2) 0.0116(17) -0.0072(16) -0.0021(14)
O4 0.0175(12) 0.0225(12) 0.0395(15) 0.0071(11) -0.0001(11) 0.0058(9)
N2 0.0104(12) 0.0186(14) 0.0339(17) 0.0024(13) 0.0016(12) 0.0039(10)
C10 0.0113(14) 0.0225(15) 0.040(2) -0.0013(15) 0.0034(15) 0.0025(12)
C11 0.0129(16) 0.0269(18) 0.0271(19) -0.0052(14) 0.0028(13) 0.0026(13)
C12 0.0124(15) 0.0187(16) 0.0260(19) -0.0041(13) 0.0013(13) -0.0021(12)
C13 0.0142(16) 0.0187(15) 0.0211(18) -0.0075(13) 0.0023(12) -0.0029(12)
C14 0.0198(17) 0.034(2) 0.0223(19) -0.0014(15) 0.0048(14) -0.0041(15)
C15 0.0201(19) 0.056(3) 0.030(2) -0.0014(19) 0.0139(15) -0.0050(17)
C16 0.0164(18) 0.045(2) 0.034(2) -0.0039(18) 0.0071(15) 0.0030(16)
O5 0.0113(10) 0.0212(10) 0.0199(15) -0.0010(9) 0.0008(9) 0.0017(8)
O6 0.0126(11) 0.0189(11) 0.0182(12) 0.0017(9) 0.0009(9) -0.0040(9)
C17 0.0209(19) 0.051(2) 0.0205(19) 0.0016(17) 0.0041(15) -0.0109(17)
N3 0.0311(17) 0.0319(17) 0.0169(15) 0.0048(13) 0.0029(12) -0.0105(13)
O7 0.0315(16) 0.080(2) 0.0320(16) 0.0313(16) -0.0038(12) -0.0173(16)
C18 0.068(3) 0.029(2) 0.038(2) 0.0161(19) 0.005(2) 0.003(2)
C19 0.030(2) 0.062(3) 0.027(2) 0.022(2) 0.0028(17) 0.008(2)
O8 0.0330(15) 0.0559(19) 0.0169(13) -0.0006(12) 0.0064(11) -0.0061(13)
N4 0.0212(15) 0.0383(17) 0.0123(14) 0.0038(12) 0.0000(11) 0.0035(13)
C20 0.0238(19) 0.040(2) 0.0164(18) 0.0000(16) -0.0038(14) 0.0014(16)
C21 0.0135(16) 0.038(2) 0.0206(18) -0.0049(15) -0.0010(13) -0.0003(14)
C22 0.0142(15) 0.0239(17) 0.0154(16) -0.0038(13) -0.0012(12) 0.0015(13)
C23 0.0116(15) 0.0231(17) 0.0177(17) -0.0032(13) 0.0000(12) 0.0008(13)
C24 0.0149(16) 0.0336(19) 0.0190(18) -0.0069(15) 0.0013(13) -0.0034(14)
C25 0.0180(18) 0.057(3) 0.0230(19) -0.0082(19) -0.0040(15) -0.0107(18)
C26 0.0225(19) 0.051(2) 0.022(2) -0.0063(17) -0.0077(15) -0.0046(17)
O9 0.0139(11) 0.0253(12) 0.0150(12) 0.0007(10) -0.0024(9) -0.0022(9)
O10 0.0104(11) 0.0250(11) 0.0129(11) 0.0011(8) -0.0023(8) -0.0037(9)
C27 0.0138(16) 0.035(2) 0.0249(19) -0.0108(16) -0.0012(13) -0.0051(14)
N5 0.0107(12) 0.0200(13) 0.0277(18) -0.0024(11) 0.0036(11) -0.0042(10)
O11 0.0137(11) 0.0219(12) 0.0306(14) 0.0004(10) 0.0070(10) -0.0034(9)
C28 0.0116(15) 0.0232(17) 0.0283(19) -0.0012(14) 0.0032(13) -0.0024(12)
C29 0.0106(15) 0.0262(17) 0.0213(17) 0.0010(13) 0.0016(12) 0.0033(12)
O12 0.0095(11) 0.0347(13) 0.0204(13) 0.0044(10) 0.0029(9) 0.0023(10)
N6 0.0105(13) 0.0207(14) 0.0212(15) 0.0005(12) 0.0036(11) -0.0004(11)
C30 0.0161(16) 0.0190(16) 0.0212(17) 0.0010(13) 0.0063(13) 0.0016(12)
O13 0.0272(14) 0.0282(13) 0.0249(13) -0.0056(11) -0.0110(11) 0.0053(11)
O14 0.0192(11) 0.0270(11) 0.0251(12) -0.0040(13) -0.0075(11) 0.0022(9)
O15 0.0517(19) 0.0193(13) 0.0448(18) -0.0090(12) -0.0125(15) 0.0034(12)
N7 0.0249(16) 0.0238(15) 0.0220(16) -0.0036(12) 0.0003(12) 0.0004(12)
O16 0.0394(16) 0.0229(13) 0.0335(15) -0.0053(11) 0.0108(12) -0.0053(12)
O17 0.0204(12) 0.0219(11) 0.0411(17) 0.0004(12) 0.0049(11) -0.0026(9)
O18 0.0319(15) 0.0223(13) 0.056(2) -0.0176(13) -0.0052(13) -0.0009(11)
N8 0.0128(14) 0.0209(14) 0.0334(18) -0.0026(13) -0.0057(12) 0.0022(11)
O19 0.0148(11) 0.0235(12) 0.0234(13) -0.0017(10) 0.0041(9) 0.0009(9)
O20 0.0193(12) 0.0316(14) 0.0221(13) 0.0011(11) 0.0026(10) -0.0047(10)
O21 0.0277(14) 0.0188(12) 0.0261(13) -0.0022(10) -0.0007(10) -0.0008(10)
N9 0.0132(14) 0.0250(15) 0.0225(15) -0.0006(12) -0.0057(11) 0.0002(11)
O22 0.0309(15) 0.0223(13) 0.0313(15) 0.0008(11) 0.0046(11) 0.0017(11)
C31 0.067(3) 0.026(2) 0.055(3) -0.018(2) 0.015(3) -0.018(2)
O23 0.0306(14) 0.0208(12) 0.0234(13) 0.0038(11) 0.0061(11) 0.0076(10)
C32 0.0325(19) 0.0324(17) 0.027(2) 0.0093(18) 0.0010(17) 0.0083(14)

loop_
_atom_type_symbol
_atom_type_description
_atom_type_scat_dispersion_real
_atom_type_scat_dispersion_imag
_atom_type_scat_source
C C 0.0033 0.0016 'International Tables Vol C Tables 4.2.6.8 and 6.1.1.4'
H H 0.0000 0.0000 'International Tables Vol C Tables 4.2.6.8 and 6.1.1.4'
La La -0.2871 2.4523 'International Tables Vol C Tables 4.2.6.8 and 6.1.1.4'
N N 0.0061 0.0033 'International Tables Vol C Tables 4.2.6.8 and 6.1.1.4'
O O 0.0106 0.0060 'International Tables Vol C Tables 4.2.6.8 and 6.1.1.4'
Zn Zn 0.2839 1.4301 'International Tables Vol C Tables 4.2.6.8 and 6.1.1.4'

loop_
_geom_angle_atom_site_label_1
_geom_angle_atom_site_label_2
_geom_angle_atom_site_label_3
_geom_angle
_geom_angle_site_symmetry_1
_geom_angle_site_symmetry_3
_geom_angle_publ_flag
O5 La1 O10 164.59(7) . . ?
O5 La1 O2 61.29(7) . . ?
O10 La1 O2 118.20(7) . . ?
O5 La1 O1 121.52(7) . . ?
O10 La1 O1 60.54(7) . . ?
O2 La1 O1 60.24(7) . . ?
O5 La1 O6 61.61(7) . . ?
O10 La1 O6 120.14(7) . . ?
O2 La1 O6 121.54(7) . . ?
O1 La1 O6 167.59(7) . . ?
O5 La1 O9 119.65(7) . . ?
O10 La1 O9 60.04(7) . . ?
O2 La1 O9 176.97(7) . . ?
O1 La1 O9 118.78(7) . . ?
O6 La1 O9 60.11(7) . . ?
O5 La1 O14 114.50(7) . . ?
O10 La1 O14 80.07(7) . . ?
O2 La1 O14 116.18(8) . . ?
O1 La1 O14 90.46(8) . . ?
O6 La1 O14 77.77(8) . . ?
O9 La1 O14 66.35(8) . . ?
O5 La1 O17 96.15(7) . . ?
O10 La1 O17 69.09(7) . . ?
O2 La1 O17 80.82(8) . . ?
O1 La1 O17 75.55(8) . . ?
O6 La1 O17 116.68(8) . . ?
O9 La1 O17 96.17(8) . . ?
O14 La1 O17 149.15(7) . . ?
O5 La1 O16 75.14(8) . . ?
O10 La1 O16 91.09(8) . . ?
O2 La1 O16 107.19(8) . . ?
O1 La1 O16 123.44(8) . . ?
O6 La1 O16 68.67(8) . . ?
O9 La1 O16 70.77(8) . . ?
O14 La1 O16 134.70(9) . . ?
O17 La1 O16 48.05(8) . . ?
O5 La1 O13 77.58(8) . . ?
O10 La1 O13 117.51(7) . . ?
O2 La1 O13 72.20(7) . . ?
O1 La1 O13 84.53(8) . . ?
O6 La1 O13 84.63(8) . . ?
O9 La1 O13 110.73(7) . . ?
O14 La1 O13 47.93(8) . . ?
O17 La1 O13 152.01(8) . . ?
O16 La1 O13 148.48(8) . . ?
O5 La1 N8 86.30(7) . . ?
O10 La1 N8 78.37(7) . . ?
O2 La1 N8 95.23(8) . . ?
O1 La1 N8 99.45(8) . . ?
O6 La1 N8 92.67(8) . . ?
O9 La1 N8 82.05(8) . . ?
O14 La1 N8 147.69(8) . . ?
O17 La1 N8 24.10(8) . . ?
O16 La1 N8 24.00(8) . . ?
O13 La1 N8 162.93(8) . . ?
O5 La1 Zn1 31.10(6) . . ?
O10 La1 Zn1 148.69(5) . . ?
O2 La1 Zn1 30.94(5) . . ?
O1 La1 Zn1 90.74(5) . . ?
O6 La1 Zn1 90.65(5) . . ?
O9 La1 Zn1 150.41(5) . . ?
O14 La1 Zn1 114.76(5) . . ?
O17 La1 Zn1 93.13(6) . . ?
O16 La1 Zn1 95.61(7) . . ?
O13 La1 Zn1 67.33(5) . . ?
N8 La1 Zn1 95.91(5) . . ?
O2 Zn1 O5 80.28(9) . . ?
O2 Zn1 N2 147.19(10) . . ?
O5 Zn1 N2 86.70(10) . . ?
O2 Zn1 O19 109.79(9) . . ?
O5 Zn1 O19 94.29(9) . . ?
N2 Zn1 O19 101.06(10) . . ?
O2 Zn1 N1 89.48(10) . . ?
O5 Zn1 N1 164.17(10) . . ?
N2 Zn1 N1 95.74(11) . . ?
O19 Zn1 N1 100.55(10) . . ?
O2 Zn1 La1 42.04(7) . . ?
O5 Zn1 La1 39.30(6) . . ?
N2 Zn1 La1 123.65(9) . . ?
O19 Zn1 La1 98.34(7) . . ?
N1 Zn1 La1 131.51(8) . . ?
O9 Zn2 O6 82.24(9) . . ?
O9 Zn2 N4 88.51(11) . . ?
O6 Zn2 N4 154.80(11) . . ?
O9 Zn2 N3 165.05(12) . . ?
O6 Zn2 N3 88.11(11) . . ?
N4 Zn2 N3 95.57(12) . . ?
O9 Zn2 O22 92.68(10) . . ?
O6 Zn2 O22 96.80(10) . . ?
N4 Zn2 O22 107.04(12) . . ?
N3 Zn2 O22 99.81(12) . . ?
O1 Zn3 O10 81.24(9) . . ?
O1 Zn3 O23 105.71(10) . . ?
O10 Zn3 O23 94.18(10) . . ?
O1 Zn3 N5 143.94(10) . . ?
O10 Zn3 N5 86.25(10) . . ?
O23 Zn3 N5 108.84(11) . . ?
O1 Zn3 N6 90.48(10) . . ?
O10 Zn3 N6 166.52(10) . . ?
O23 Zn3 N6 98.31(11) . . ?
N5 Zn3 N6 94.44(11) . . ?
O1 Zn3 La1 42.00(7) . . ?
O10 Zn3 La1 40.27(6) . . ?
O23 Zn3 La1 95.89(7) . . ?
N5 Zn3 La1 123.00(8) . . ?
N6 Zn3 La1 132.49(7) . . ?
C2 C1 C6 119.2(3) . . ?
C2 C1 C30 125.0(3) . . ?
C6 C1 C30 115.7(3) . . ?
O1 C2 C1 123.9(3) . . ?
O1 C2 C3 116.5(3) . . ?
C1 C2 C3 119.5(3) . . ?
O2 C3 C4 124.8(3) . . ?
O2 C3 C2 115.6(3) . . ?
C4 C3 C2 119.6(3) . . ?
C3 C4 C5 119.8(3) . . ?
C3 C4 C7 124.8(3) . . ?
C5 C4 C7 115.3(3) . . ?
C6 C5 C4 120.8(3) . . ?
C6 C5 H1 119.6 . . ?
C4 C5 H1 119.6 . . ?
C5 C6 C1 121.0(3) . . ?
C5 C6 H2 119.5 . . ?
C1 C6 H2 119.5 . . ?
C2 O1 Zn3 127.95(19) . . ?
C2 O1 La1 123.26(18) . . ?
Zn3 O1 La1 107.29(9) . . ?
C3 O2 Zn1 128.13(19) . . ?
C3 O2 La1 124.22(18) . . ?
Zn1 O2 La1 107.02(9) . . ?
N1 C7 C4 125.9(3) . . ?
N1 C7 H3 117.0 . . ?
C4 C7 H3 117.0 . . ?
C7 N1 O3 109.4(3) . . ?
C7 N1 Zn1 125.9(2) . . ?
O3 N1 Zn1 124.7(2) . . ?
N1 O3 C8 111.3(3) . . ?
O3 C8 C9 112.5(3) . . ?
O3 C8 H4 109.1 . . ?
C9 C8 H4 109.1 . . ?
O3 C8 H5 109.1 . . ?
C9 C8 H5 109.1 . . ?
H4 C8 H5 107.8 . . ?
O4 C9 C8 113.9(3) . . ?
O4 C9 H6 108.8 . . ?
C8 C9 H6 108.8 . . ?
O4 C9 H7 108.8 . . ?
C8 C9 H7 108.8 . . ?
H6 C9 H7 107.7 . . ?
N2 O4 C9 110.2(2) . . ?
C10 N2 O4 110.5(3) . . ?
C10 N2 Zn1 128.5(2) . . ?
O4 N2 Zn1 120.4(2) . . ?
N2 C10 C11 124.8(3) . . ?
N2 C10 H8 117.6 . . ?
C11 C10 H8 117.6 . . ?
C12 C11 C16 120.4(3) . . ?
C12 C11 C10 123.2(3) . . ?
C16 C11 C10 116.4(3) . . ?
O5 C12 C11 124.2(3) . . ?
O5 C12 C13 116.0(3) . . ?
C11 C12 C13 119.8(3) . . ?
O6 C13 C14 124.1(3) . . ?
O6 C13 C12 116.8(3) . . ?
C14 C13 C12 119.0(3) . . ?
C13 C14 C15 119.5(3) . . ?
C13 C14 C17 124.0(3) . . ?
C15 C14 C17 116.5(3) . . ?
C16 C15 C14 121.1(3) . . ?
C16 C15 H9 119.5 . . ?
C14 C15 H9 119.5 . . ?
C15 C16 C11 119.9(3) . . ?
C15 C16 H10 120.0 . . ?
C11 C16 H10 120.0 . . ?
C12 O5 Zn1 127.4(2) . . ?
C12 O5 La1 122.8(2) . . ?
Zn1 O5 La1 109.59(10) . . ?
C13 O6 Zn2 126.6(2) . . ?
C13 O6 La1 118.3(2) . . ?
Zn2 O6 La1 108.51(9) . . ?
N3 C17 C14 126.0(3) . . ?
N3 C17 H11 117.0 . . ?
C14 C17 H11 117.0 . . ?
C17 N3 O7 110.3(3) . . ?
C17 N3 Zn2 125.4(3) . . ?
O7 N3 Zn2 124.1(2) . . ?
C18 O7 N3 112.8(3) . . ?
O7 C18 C19 114.9(4) . . ?
O7 C18 H12 108.5 . . ?
C19 C18 H12 108.5 . . ?
O7 C18 H13 108.5 . . ?
C19 C18 H13 108.5 . . ?
H12 C18 H13 107.5 . . ?
O8 C19 C18 114.4(3) . . ?
O8 C19 H14 108.6 . . ?
C18 C19 H14 108.6 . . ?
O8 C19 H15 108.6 . . ?
C18 C19 H15 108.6 . . ?
H14 C19 H15 107.6 . . ?
N4 O8 C19 112.7(3) . . ?
C20 N4 O8 109.7(3) . . ?
C20 N4 Zn2 127.3(2) . . ?
O8 N4 Zn2 122.0(2) . . ?
N4 C20 C21 125.0(3) . . ?
N4 C20 H16 117.5 . . ?
C21 C20 H16 117.5 . . ?
C22 C21 C26 119.2(3) . . ?
C22 C21 C20 124.0(3) . . ?
C26 C21 C20 116.6(3) . . ?
O9 C22 C21 124.7(3) . . ?
O9 C22 C23 115.8(3) . . ?
C21 C22 C23 119.5(3) . . ?
O10 C23 C24 124.0(3) . . ?
O10 C23 C22 116.0(3) . . ?
C24 C23 C22 120.0(3) . . ?
C23 C24 C27 122.7(3) . . ?
C23 C24 C25 119.0(3) . . ?
C27 C24 C25 118.3(3) . . ?
C26 C25 C24 121.1(3) . . ?
C26 C25 H17 119.5 . . ?
C24 C25 H17 119.5 . . ?
C25 C26 C21 121.1(4) . . ?
C25 C26 H18 119.5 . . ?
C21 C26 H18 119.5 . . ?
C22 O9 Zn2 129.8(2) . . ?
C22 O9 La1 121.3(2) . . ?
Zn2 O9 La1 108.25(9) . . ?
C23 O10 Zn3 126.5(2) . . ?
C23 O10 La1 123.60(19) . . ?
Zn3 O10 La1 109.19(9) . . ?
N5 C27 C24 124.6(3) . . ?
N5 C27 H19 117.7 . . ?
C24 C27 H19 117.7 . . ?
C27 N5 O11 112.2(3) . . ?
C27 N5 Zn3 126.8(2) . . ?
O11 N5 Zn3 120.9(2) . . ?
N5 O11 C28 110.6(2) . . ?
O11 C28 C29 113.7(3) . . ?
O11 C28 H20 108.8 . . ?
C29 C28 H20 108.8 . . ?
O11 C28 H21 108.8 . . ?
C29 C28 H21 108.8 . . ?
H20 C28 H21 107.7 . . ?
O12 C29 C28 112.1(3) . . ?
O12 C29 H22 109.2 . . ?
C28 C29 H22 109.2 . . ?
O12 C29 H23 109.2 . . ?
C28 C29 H23 109.2 . . ?
H22 C29 H23 107.9 . . ?
N6 O12 C29 111.8(2) . . ?
C30 N6 O12 109.5(3) . . ?
C30 N6 Zn3 124.3(2) . . ?
O12 N6 Zn3 125.61(19) . . ?
N6 C30 C1 126.4(3) . . ?
N6 C30 H24 116.8 . . ?
C1 C30 H24 116.8 . . ?
N7 O13 La1 97.35(19) . . ?
N7 O14 La1 98.71(18) . . ?
O15 N7 O13 122.9(3) . . ?
O15 N7 O14 121.2(3) . . ?
O13 N7 O14 115.9(3) . . ?
N8 O16 La1 97.1(2) . . ?
N8 O17 La1 97.12(18) . . ?
O18 N8 O16 121.1(3) . . ?
O18 N8 O17 121.4(3) . . ?
O16 N8 O17 117.5(3) . . ?
O18 N8 La1 177.3(2) . . ?
O16 N8 La1 58.90(17) . . ?
O17 N8 La1 58.79(16) . . ?
N9 O19 Zn1 120.34(19) . . ?
O20 N9 O21 122.6(3) . . ?
O20 N9 O19 120.2(3) . . ?
O21 N9 O19 117.1(3) . . ?
C31 O22 Zn2 117.7(3) . . ?
C31 O22 H25 108(3) . . ?
Zn2 O22 H25 105(3) . . ?
O22 C31 H26 109.5 . . ?
O22 C31 H27 109.5 . . ?
H26 C31 H27 109.5 . . ?
O22 C31 H28 109.5 . . ?
H26 C31 H28 109.5 . . ?
H27 C31 H28 109.5 . . ?
C32 O23 Zn3 128.6(2) . . ?
C32 O23 H29 114(3) . . ?
Zn3 O23 H29 116(3) . . ?
O23 C32 H30 109.5 . . ?
O23 C32 H31 109.5 . . ?
H30 C32 H31 109.5 . . ?
O23 C32 H32 109.5 . . ?
H30 C32 H32 109.5 . . ?
H31 C32 H32 109.5 . . ?

loop_
_geom_bond_atom_site_label_1
_geom_bond_atom_site_label_2
_geom_bond_distance
_geom_bond_site_symmetry_2
_geom_bond_publ_flag
La1 O5 2.485(2) . ?
La1 O10 2.532(2) . ?
La1 O2 2.588(2) . ?
La1 O1 2.593(2) . ?
La1 O6 2.604(2) . ?
La1 O9 2.622(2) . ?
La1 O14 2.631(2) . ?
La1 O17 2.639(2) . ?
La1 O16 2.643(3) . ?
La1 O13 2.674(2) . ?
La1 N8 3.062(3) . ?
La1 Zn1 3.6951(7) . ?
Zn1 O2 1.987(2) . ?
Zn1 O5 2.026(2) . ?
Zn1 N2 2.065(3) . ?
Zn1 O19 2.067(2) . ?
Zn1 N1 2.100(3) . ?
Zn2 O9 1.983(2) . ?
Zn2 O6 1.997(2) . ?
Zn2 N4 2.064(3) . ?
Zn2 N3 2.071(3) . ?
Zn2 O22 2.079(3) . ?
Zn3 O1 1.979(2) . ?
Zn3 O10 1.990(2) . ?
Zn3 O23 2.037(2) . ?
Zn3 N5 2.072(3) . ?
Zn3 N6 2.075(3) . ?
C1 C2 1.404(4) . ?
C1 C6 1.420(4) . ?
C1 C30 1.448(4) . ?
C2 O1 1.332(4) . ?
C2 C3 1.431(4) . ?
C3 O2 1.328(4) . ?
C3 C4 1.396(4) . ?
C4 C5 1.413(5) . ?
C4 C7 1.449(5) . ?
C5 C6 1.357(5) . ?
C5 H1 0.9500 . ?
C6 H2 0.9500 . ?
C7 N1 1.269(5) . ?
C7 H3 0.9500 . ?
N1 O3 1.422(3) . ?
O3 C8 1.424(5) . ?
C8 C9 1.515(6) . ?
C8 H4 0.9900 . ?
C8 H5 0.9900 . ?
C9 O4 1.438(5) . ?
C9 H6 0.9900 . ?
C9 H7 0.9900 . ?
O4 N2 1.431(4) . ?
N2 C10 1.277(5) . ?
C10 C11 1.448(5) . ?
C10 H8 0.9500 . ?
C11 C12 1.398(5) . ?
C11 C16 1.414(5) . ?
C12 O5 1.324(4) . ?
C12 C13 1.431(5) . ?
C13 O6 1.321(4) . ?
C13 C14 1.406(5) . ?
C14 C15 1.427(5) . ?
C14 C17 1.431(5) . ?
C15 C16 1.366(6) . ?
C15 H9 0.9500 . ?
C16 H10 0.9500 . ?
C17 N3 1.274(5) . ?
C17 H11 0.9500 . ?
N3 O7 1.418(4) . ?
O7 C18 1.398(6) . ?
C18 C19 1.471(7) . ?
C18 H12 0.9900 . ?
C18 H13 0.9900 . ?
C19 O8 1.445(5) . ?
C19 H14 0.9900 . ?
C19 H15 0.9900 . ?
O8 N4 1.423(4) . ?
N4 C20 1.281(5) . ?
C20 C21 1.441(5) . ?
C20 H16 0.9500 . ?
C21 C22 1.403(5) . ?
C21 C26 1.428(5) . ?
C22 O9 1.303(4) . ?
C22 C23 1.435(5) . ?
C23 O10 1.319(4) . ?
C23 C24 1.400(5) . ?
C24 C27 1.429(5) . ?
C24 C25 1.430(5) . ?
C25 C26 1.349(6) . ?
C25 H17 0.9500 . ?
C26 H18 0.9500 . ?
C27 N5 1.296(5) . ?
C27 H19 0.9500 . ?
N5 O11 1.425(3) . ?
O11 C28 1.442(4) . ?
C28 C29 1.514(5) . ?
C28 H20 0.9900 . ?
C28 H21 0.9900 . ?
C29 O12 1.436(4) . ?
C29 H22 0.9900 . ?
C29 H23 0.9900 . ?
O12 N6 1.415(3) . ?
N6 C30 1.282(4) . ?
C30 H24 0.9500 . ?
O13 N7 1.259(4) . ?
O14 N7 1.284(4) . ?
O15 N7 1.211(4) . ?
O16 N8 1.255(4) . ?
O17 N8 1.260(4) . ?
O18 N8 1.234(4) . ?
O19 N9 1.287(4) . ?
O20 N9 1.233(4) . ?
O21 N9 1.252(4) . ?
O22 C31 1.453(5) . ?
O22 H25 0.835(19) . ?
C31 H26 0.9800 . ?
C31 H27 0.9800 . ?
C31 H28 0.9800 . ?
O23 C32 1.442(4) . ?
O23 H29 0.824(19) . ?
C32 H30 0.9800 . ?
C32 H31 0.9800 . ?
C32 H32 0.9800 . ?

loop_
_geom_torsion_atom_site_label_1
_geom_torsion_atom_site_label_2
_geom_torsion_atom_site_label_3
_geom_torsion_atom_site_label_4
_geom_torsion
_geom_torsion_site_symmetry_1
_geom_torsion_site_symmetry_2
_geom_torsion_site_symmetry_3
_geom_torsion_site_symmetry_4
_geom_torsion_publ_flag
O5 La1 Zn1 O2 -163.03(14) . . . . ?
O10 La1 Zn1 O2 -13.03(14) . . . . ?
O1 La1 Zn1 O2 9.26(11) . . . . ?
O6 La1 Zn1 O2 176.92(11) . . . . ?
O9 La1 Zn1 O2 -174.62(14) . . . . ?
O14 La1 Zn1 O2 100.11(12) . . . . ?
O17 La1 Zn1 O2 -66.31(11) . . . . ?
O16 La1 Zn1 O2 -114.45(11) . . . . ?
O13 La1 Zn1 O2 93.02(11) . . . . ?
N8 La1 Zn1 O2 -90.32(11) . . . . ?
O10 La1 Zn1 O5 150.01(14) . . . . ?
O2 La1 Zn1 O5 163.03(14) . . . . ?
O1 La1 Zn1 O5 172.29(11) . . . . ?
O6 La1 Zn1 O5 -20.05(11) . . . . ?
O9 La1 Zn1 O5 -11.59(14) . . . . ?
O14 La1 Zn1 O5 -96.86(12) . . . . ?
O17 La1 Zn1 O5 96.72(11) . . . . ?
O16 La1 Zn1 O5 48.58(11) . . . . ?
O13 La1 Zn1 O5 -103.95(12) . . . . ?
N8 La1 Zn1 O5 72.71(11) . . . . ?
O5 La1 Zn1 N2 -22.72(13) . . . . ?
O10 La1 Zn1 N2 127.29(13) . . . . ?
O2 La1 Zn1 N2 140.31(13) . . . . ?
O1 La1 Zn1 N2 149.57(10) . . . . ?
O6 La1 Zn1 N2 -42.77(10) . . . . ?
O9 La1 Zn1 N2 -34.31(14) . . . . ?
O14 La1 Zn1 N2 -119.58(11) . . . . ?
O17 La1 Zn1 N2 74.00(11) . . . . ?
O16 La1 Zn1 N2 25.86(11) . . . . ?
O13 La1 Zn1 N2 -126.67(11) . . . . ?
N8 La1 Zn1 N2 49.99(11) . . . . ?
O5 La1 Zn1 O19 86.58(12) . . . . ?
O10 La1 Zn1 O19 -123.42(12) . . . . ?
O2 La1 Zn1 O19 -110.39(12) . . . . ?
O1 La1 Zn1 O19 -101.13(8) . . . . ?
O6 La1 Zn1 O19 66.53(8) . . . . ?
O9 La1 Zn1 O19 74.99(12) . . . . ?
O14 La1 Zn1 O19 -10.28(9) . . . . ?
O17 La1 Zn1 O19 -176.70(8) . . . . ?
O16 La1 Zn1 O19 135.16(9) . . . . ?
O13 La1 Zn1 O19 -17.37(9) . . . . ?
N8 La1 Zn1 O19 159.29(9) . . . . ?
O5 La1 Zn1 N1 -161.28(14) . . . . ?
O10 La1 Zn1 N1 -11.27(15) . . . . ?
O2 La1 Zn1 N1 1.75(14) . . . . ?
O1 La1 Zn1 N1 11.01(12) . . . . ?
O6 La1 Zn1 N1 178.67(12) . . . . ?
O9 La1 Zn1 N1 -172.87(15) . . . . ?
O14 La1 Zn1 N1 101.86(12) . . . . ?
O17 La1 Zn1 N1 -64.56(12) . . . . ?
O16 La1 Zn1 N1 -112.70(12) . . . . ?
O13 La1 Zn1 N1 94.77(12) . . . . ?
N8 La1 Zn1 N1 -88.57(12) . . . . ?
O5 La1 Zn3 O1 14.83(15) . . . . ?
O10 La1 Zn3 O1 163.47(14) . . . . ?
O2 La1 Zn3 O1 7.80(11) . . . . ?
O6 La1 Zn3 O1 -157.09(13) . . . . ?
O9 La1 Zn3 O1 -175.00(11) . . . . ?
O14 La1 Zn3 O1 -108.71(11) . . . . ?
O17 La1 Zn3 O1 88.08(11) . . . . ?
O16 La1 Zn3 O1 116.85(12) . . . . ?
O13 La1 Zn3 O1 -64.31(11) . . . . ?
N8 La1 Zn3 O1 103.08(11) . . . . ?
Zn1 La1 Zn3 O1 4.13(10) . . . . ?
O5 La1 Zn3 O10 -148.64(15) . . . . ?
O2 La1 Zn3 O10 -155.67(11) . . . . ?
O1 La1 Zn3 O10 -163.47(14) . . . . ?
O6 La1 Zn3 O10 39.44(13) . . . . ?
O9 La1 Zn3 O10 21.53(11) . . . . ?
O14 La1 Zn3 O10 87.82(12) . . . . ?
O17 La1 Zn3 O10 -75.39(12) . . . . ?
O16 La1 Zn3 O10 -46.62(12) . . . . ?
O13 La1 Zn3 O10 132.22(11) . . . . ?
N8 La1 Zn3 O10 -60.39(12) . . . . ?
Zn1 La1 Zn3 O10 -159.34(10) . . . . ?
O5 La1 Zn3 O23 121.83(14) . . . . ?
O10 La1 Zn3 O23 -89.53(13) . . . . ?
O2 La1 Zn3 O23 114.80(9) . . . . ?
O1 La1 Zn3 O23 107.00(12) . . . . ?
O6 La1 Zn3 O23 -50.09(12) . . . . ?
O9 La1 Zn3 O23 -68.00(9) . . . . ?
O14 La1 Zn3 O23 -1.71(10) . . . . ?
O17 La1 Zn3 O23 -164.92(10) . . . . ?
O16 La1 Zn3 O23 -136.15(11) . . . . ?
O13 La1 Zn3 O23 42.69(10) . . . . ?
N8 La1 Zn3 O23 -149.92(10) . . . . ?
Zn1 La1 Zn3 O23 111.13(8) . . . . ?
O5 La1 Zn3 N5 -121.16(15) . . . . ?
O10 La1 Zn3 N5 27.48(14) . . . . ?
O2 La1 Zn3 N5 -128.20(10) . . . . ?
O1 La1 Zn3 N5 -135.99(13) . . . . ?
O6 La1 Zn3 N5 66.91(13) . . . . ?
O9 La1 Zn3 N5 49.01(11) . . . . ?
O14 La1 Zn3 N5 115.29(11) . . . . ?
O17 La1 Zn3 N5 -47.92(11) . . . . ?
O16 La1 Zn3 N5 -19.14(12) . . . . ?
O13 La1 Zn3 N5 159.70(11) . . . . ?
N8 La1 Zn3 N5 -32.92(11) . . . . ?
Zn1 La1 Zn3 N5 -131.87(9) . . . . ?
O5 La1 Zn3 N6 14.89(15) . . . . ?
O10 La1 Zn3 N6 163.53(15) . . . . ?
O2 La1 Zn3 N6 7.86(12) . . . . ?
O1 La1 Zn3 N6 0.06(14) . . . . ?
O6 La1 Zn3 N6 -157.03(14) . . . . ?
O9 La1 Zn3 N6 -174.94(12) . . . . ?
O14 La1 Zn3 N6 -108.65(12) . . . . ?
O17 La1 Zn3 N6 88.14(12) . . . . ?
O16 La1 Zn3 N6 116.91(13) . . . . ?
O13 La1 Zn3 N6 -64.25(12) . . . . ?
N8 La1 Zn3 N6 103.14(12) . . . . ?
Zn1 La1 Zn3 N6 4.19(11) . . . . ?
C6 C1 C2 O1 -179.0(3) . . . . ?
C30 C1 C2 O1 1.1(5) . . . . ?
C6 C1 C2 C3 0.9(5) . . . . ?
C30 C1 C2 C3 -178.9(3) . . . . ?
O1 C2 C3 O2 -3.2(4) . . . . ?
C1 C2 C3 O2 176.9(3) . . . . ?
O1 C2 C3 C4 178.9(3) . . . . ?
C1 C2 C3 C4 -1.1(5) . . . . ?
O2 C3 C4 C5 -177.7(3) . . . . ?
C2 C3 C4 C5 0.1(5) . . . . ?
O2 C3 C4 C7 6.1(5) . . . . ?
C2 C3 C4 C7 -176.2(3) . . . . ?
C3 C4 C5 C6 1.1(5) . . . . ?
C7 C4 C5 C6 177.7(3) . . . . ?
C4 C5 C6 C1 -1.3(5) . . . . ?
C2 C1 C6 C5 0.3(5) . . . . ?
C30 C1 C6 C5 -179.8(3) . . . . ?
C1 C2 O1 Zn3 -10.4(4) . . . . ?
C3 C2 O1 Zn3 169.7(2) . . . . ?
C1 C2 O1 La1 -174.5(2) . . . . ?
C3 C2 O1 La1 5.5(4) . . . . ?
O10 Zn3 O1 C2 -155.5(3) . . . . ?
O23 Zn3 O1 C2 112.6(2) . . . . ?
N5 Zn3 O1 C2 -84.4(3) . . . . ?
N6 Zn3 O1 C2 13.8(3) . . . . ?
La1 Zn3 O1 C2 -166.2(3) . . . . ?
O10 Zn3 O1 La1 10.73(9) . . . . ?
O23 Zn3 O1 La1 -81.18(11) . . . . ?
N5 Zn3 O1 La1 81.82(18) . . . . ?
N6 Zn3 O1 La1 -179.96(10) . . . . ?
O5 La1 O1 C2 -4.8(2) . . . . ?
O10 La1 O1 C2 157.4(2) . . . . ?
O2 La1 O1 C2 -4.0(2) . . . . ?
O6 La1 O1 C2 -105.9(3) . . . . ?
O9 La1 O1 C2 172.7(2) . . . . ?
O14 La1 O1 C2 -124.3(2) . . . . ?
O17 La1 O1 C2 83.6(2) . . . . ?
O16 La1 O1 C2 87.7(2) . . . . ?
O13 La1 O1 C2 -76.6(2) . . . . ?
N8 La1 O1 C2 86.6(2) . . . . ?
Zn1 La1 O1 C2 -9.5(2) . . . . ?
O5 La1 O1 Zn3 -171.81(8) . . . . ?
O10 La1 O1 Zn3 -9.56(8) . . . . ?
O2 La1 O1 Zn3 -171.01(12) . . . . ?
O6 La1 O1 Zn3 87.1(3) . . . . ?
O9 La1 O1 Zn3 5.71(13) . . . . ?
O14 La1 O1 Zn3 68.75(10) . . . . ?
O17 La1 O1 Zn3 -83.44(10) . . . . ?
O16 La1 O1 Zn3 -79.26(12) . . . . ?
O13 La1 O1 Zn3 116.38(10) . . . . ?
N8 La1 O1 Zn3 -80.36(10) . . . . ?
Zn1 La1 O1 Zn3 -176.48(8) . . . . ?
C4 C3 O2 Zn1 -13.0(4) . . . . ?
C2 C3 O2 Zn1 169.2(2) . . . . ?
C4 C3 O2 La1 177.4(2) . . . . ?
C2 C3 O2 La1 -0.5(4) . . . . ?
O5 Zn1 O2 C3 178.1(3) . . . . ?
N2 Zn1 O2 C3 110.1(3) . . . . ?
O19 Zn1 O2 C3 -90.8(2) . . . . ?
N1 Zn1 O2 C3 10.3(3) . . . . ?
La1 Zn1 O2 C3 -171.1(3) . . . . ?
O5 Zn1 O2 La1 -10.81(9) . . . . ?
N2 Zn1 O2 La1 -78.9(2) . . . . ?
O19 Zn1 O2 La1 80.28(11) . . . . ?
N1 Zn1 O2 La1 -178.69(11) . . . . ?
O5 La1 O2 C3 -178.6(2) . . . . ?
O10 La1 O2 C3 -16.1(2) . . . . ?
O1 La1 O2 C3 2.2(2) . . . . ?
O6 La1 O2 C3 167.9(2) . . . . ?
O14 La1 O2 C3 76.5(2) . . . . ?
O17 La1 O2 C3 -76.4(2) . . . . ?
O16 La1 O2 C3 -117.0(2) . . . . ?
O13 La1 O2 C3 96.1(2) . . . . ?
N8 La1 O2 C3 -95.7(2) . . . . ?
Zn1 La1 O2 C3 171.5(3) . . . . ?
O5 La1 O2 Zn1 9.90(8) . . . . ?
O10 La1 O2 Zn1 172.36(8) . . . . ?
O1 La1 O2 Zn1 -169.32(12) . . . . ?
O6 La1 O2 Zn1 -3.61(12) . . . . ?
O14 La1 O2 Zn1 -95.03(10) . . . . ?
O17 La1 O2 Zn1 112.15(10) . . . . ?
O16 La1 O2 Zn1 71.50(11) . . . . ?
O13 La1 O2 Zn1 -75.41(10) . . . . ?
N8 La1 O2 Zn1 92.77(10) . . . . ?
C3 C4 C7 N1 1.0(6) . . . . ?
C5 C4 C7 N1 -175.4(3) . . . . ?
C4 C7 N1 O3 177.7(3) . . . . ?
C4 C7 N1 Zn1 -0.6(5) . . . . ?
O2 Zn1 N1 C7 -3.7(3) . . . . ?
O5 Zn1 N1 C7 -53.0(5) . . . . ?
N2 Zn1 N1 C7 -151.2(3) . . . . ?
O19 Zn1 N1 C7 106.4(3) . . . . ?
La1 Zn1 N1 C7 -4.8(3) . . . . ?
O2 Zn1 N1 O3 178.2(2) . . . . ?
O5 Zn1 N1 O3 128.8(3) . . . . ?
N2 Zn1 N1 O3 30.7(3) . . . . ?
O19 Zn1 N1 O3 -71.7(3) . . . . ?
La1 Zn1 N1 O3 177.05(19) . . . . ?
C7 N1 O3 C8 -152.6(3) . . . . ?
Zn1 N1 O3 C8 25.8(4) . . . . ?
N1 O3 C8 C9 -97.3(3) . . . . ?
O3 C8 C9 O4 42.1(4) . . . . ?
C8 C9 O4 N2 67.7(4) . . . . ?
C9 O4 N2 C10 110.3(3) . . . . ?
C9 O4 N2 Zn1 -77.6(3) . . . . ?
O2 Zn1 N2 C10 75.6(4) . . . . ?
O5 Zn1 N2 C10 9.3(3) . . . . ?
O19 Zn1 N2 C10 -84.5(3) . . . . ?
N1 Zn1 N2 C10 173.6(3) . . . . ?
La1 Zn1 N2 C10 23.5(3) . . . . ?
O2 Zn1 N2 O4 -94.9(3) . . . . ?
O5 Zn1 N2 O4 -161.2(2) . . . . ?
O19 Zn1 N2 O4 105.1(2) . . . . ?
N1 Zn1 N2 O4 3.1(2) . . . . ?
La1 Zn1 N2 O4 -147.00(19) . . . . ?
O4 N2 C10 C11 177.1(3) . . . . ?
Zn1 N2 C10 C11 5.9(5) . . . . ?
N2 C10 C11 C12 -14.0(6) . . . . ?
N2 C10 C11 C16 165.1(3) . . . . ?
C16 C11 C12 O5 179.5(3) . . . . ?
C10 C11 C12 O5 -1.5(5) . . . . ?
C16 C11 C12 C13 -0.7(5) . . . . ?
C10 C11 C12 C13 178.4(3) . . . . ?
O5 C12 C13 O6 -1.0(4) . . . . ?
C11 C12 C13 O6 179.1(3) . . . . ?
O5 C12 C13 C14 176.4(3) . . . . ?
C11 C12 C13 C14 -3.5(5) . . . . ?
O6 C13 C14 C15 -178.2(3) . . . . ?
C12 C13 C14 C15 4.6(5) . . . . ?
O6 C13 C14 C17 2.8(6) . . . . ?
C12 C13 C14 C17 -174.4(3) . . . . ?
C13 C14 C15 C16 -1.7(6) . . . . ?
C17 C14 C15 C16 177.4(4) . . . . ?
C14 C15 C16 C11 -2.5(6) . . . . ?
C12 C11 C16 C15 3.7(6) . . . . ?
C10 C11 C16 C15 -175.4(4) . . . . ?
C11 C12 O5 Zn1 23.8(4) . . . . ?
C13 C12 O5 Zn1 -156.1(2) . . . . ?
C11 C12 O5 La1 -161.7(3) . . . . ?
C13 C12 O5 La1 18.4(4) . . . . ?
O2 Zn1 O5 C12 -173.4(3) . . . . ?
N2 Zn1 O5 C12 -23.7(3) . . . . ?
O19 Zn1 O5 C12 77.2(3) . . . . ?
N1 Zn1 O5 C12 -123.1(4) . . . . ?
La1 Zn1 O5 C12 175.1(3) . . . . ?
O2 Zn1 O5 La1 11.44(9) . . . . ?
N2 Zn1 O5 La1 161.21(11) . . . . ?
O19 Zn1 O5 La1 -97.93(10) . . . . ?
N1 Zn1 O5 La1 61.8(4) . . . . ?
O10 La1 O5 C12 82.4(4) . . . . ?
O2 La1 O5 C12 174.7(2) . . . . ?
O1 La1 O5 C12 175.5(2) . . . . ?
O6 La1 O5 C12 -18.3(2) . . . . ?
O9 La1 O5 C12 -2.0(2) . . . . ?
O14 La1 O5 C12 -77.6(2) . . . . ?
O17 La1 O5 C12 98.7(2) . . . . ?
O16 La1 O5 C12 55.1(2) . . . . ?
O13 La1 O5 C12 -108.9(2) . . . . ?
N8 La1 O5 C12 76.7(2) . . . . ?
Zn1 La1 O5 C12 -175.4(3) . . . . ?
O10 La1 O5 Zn1 -102.2(3) . . . . ?
O2 La1 O5 Zn1 -9.85(8) . . . . ?
O1 La1 O5 Zn1 -9.06(13) . . . . ?
O6 La1 O5 Zn1 157.07(12) . . . . ?
O9 La1 O5 Zn1 173.45(8) . . . . ?
O14 La1 O5 Zn1 97.80(11) . . . . ?
O17 La1 O5 Zn1 -85.85(10) . . . . ?
O16 La1 O5 Zn1 -129.45(11) . . . . ?
O13 La1 O5 Zn1 66.49(10) . . . . ?
N8 La1 O5 Zn1 -107.88(10) . . . . ?
C14 C13 O6 Zn2 19.3(4) . . . . ?
C12 C13 O6 Zn2 -163.5(2) . . . . ?
C14 C13 O6 La1 167.5(3) . . . . ?
C12 C13 O6 La1 -15.3(3) . . . . ?
O9 Zn2 O6 C13 142.8(2) . . . . ?
N4 Zn2 O6 C13 73.4(3) . . . . ?
N3 Zn2 O6 C13 -25.7(3) . . . . ?
O22 Zn2 O6 C13 -125.4(2) . . . . ?
O9 Zn2 O6 La1 -7.87(9) . . . . ?
N4 Zn2 O6 La1 -77.3(3) . . . . ?
N3 Zn2 O6 La1 -176.42(12) . . . . ?
O22 Zn2 O6 La1 83.92(10) . . . . ?
O5 La1 O6 C13 16.9(2) . . . . ?
O10 La1 O6 C13 -145.6(2) . . . . ?
O2 La1 O6 C13 30.3(2) . . . . ?
O1 La1 O6 C13 124.9(3) . . . . ?
O9 La1 O6 C13 -146.7(2) . . . . ?
O14 La1 O6 C13 143.7(2) . . . . ?
O17 La1 O6 C13 -65.3(2) . . . . ?
O16 La1 O6 C13 -67.3(2) . . . . ?
O13 La1 O6 C13 95.6(2) . . . . ?
N8 La1 O6 C13 -67.5(2) . . . . ?
Zn1 La1 O6 C13 28.5(2) . . . . ?
O5 La1 O6 Zn2 170.38(12) . . . . ?
O10 La1 O6 Zn2 7.95(13) . . . . ?
O2 La1 O6 Zn2 -176.15(8) . . . . ?
O1 La1 O6 Zn2 -81.6(3) . . . . ?
O9 La1 O6 Zn2 6.80(8) . . . . ?
O14 La1 O6 Zn2 -62.78(10) . . . . ?
O17 La1 O6 Zn2 88.16(11) . . . . ?
O16 La1 O6 Zn2 86.23(11) . . . . ?
O13 La1 O6 Zn2 -110.85(10) . . . . ?
N8 La1 O6 Zn2 86.05(10) . . . . ?
Zn1 La1 O6 Zn2 -178.01(8) . . . . ?
C13 C14 C17 N3 -8.2(6) . . . . ?
C15 C14 C17 N3 172.7(4) . . . . ?
C14 C17 N3 O7 176.5(4) . . . . ?
C14 C17 N3 Zn2 -8.4(6) . . . . ?
O9 Zn2 N3 C17 -29.3(6) . . . . ?
O6 Zn2 N3 C17 20.4(3) . . . . ?
N4 Zn2 N3 C17 -134.6(3) . . . . ?
O22 Zn2 N3 C17 117.0(3) . . . . ?
O9 Zn2 N3 O7 145.1(4) . . . . ?
O6 Zn2 N3 O7 -165.2(3) . . . . ?
N4 Zn2 N3 O7 39.8(3) . . . . ?
O22 Zn2 N3 O7 -68.6(3) . . . . ?
C17 N3 O7 C18 -176.4(4) . . . . ?
Zn2 N3 O7 C18 8.4(5) . . . . ?
N3 O7 C18 C19 -93.7(4) . . . . ?
O7 C18 C19 O8 56.9(5) . . . . ?
C18 C19 O8 N4 53.5(5) . . . . ?
C19 O8 N4 C20 116.4(4) . . . . ?
C19 O8 N4 Zn2 -74.2(3) . . . . ?
O9 Zn2 N4 C20 6.7(3) . . . . ?
O6 Zn2 N4 C20 74.8(4) . . . . ?
N3 Zn2 N4 C20 172.3(3) . . . . ?
O22 Zn2 N4 C20 -85.6(3) . . . . ?
O9 Zn2 N4 O8 -160.8(3) . . . . ?
O6 Zn2 N4 O8 -92.6(3) . . . . ?
N3 Zn2 N4 O8 4.8(3) . . . . ?
O22 Zn2 N4 O8 106.9(3) . . . . ?
O8 N4 C20 C21 166.2(3) . . . . ?
Zn2 N4 C20 C21 -2.6(6) . . . . ?
N4 C20 C21 C22 -5.4(6) . . . . ?
N4 C20 C21 C26 -179.1(4) . . . . ?
C26 C21 C22 O9 179.9(3) . . . . ?
C20 C21 C22 O9 6.3(6) . . . . ?
C26 C21 C22 C23 -0.5(5) . . . . ?
C20 C21 C22 C23 -174.1(3) . . . . ?
O9 C22 C23 O10 2.5(4) . . . . ?
C21 C22 C23 O10 -177.2(3) . . . . ?
O9 C22 C23 C24 -176.7(3) . . . . ?
C21 C22 C23 C24 3.7(5) . . . . ?
O10 C23 C24 C27 -1.9(6) . . . . ?
C22 C23 C24 C27 177.2(3) . . . . ?
O10 C23 C24 C25 177.8(3) . . . . ?
C22 C23 C24 C25 -3.1(5) . . . . ?
C23 C24 C25 C26 -0.6(6) . . . . ?
C27 C24 C25 C26 179.1(4) . . . . ?
C24 C25 C26 C21 3.8(6) . . . . ?
C22 C21 C26 C25 -3.2(6) . . . . ?
C20 C21 C26 C25 170.9(4) . . . . ?
C21 C22 O9 Zn2 1.1(5) . . . . ?
C23 C22 O9 Zn2 -178.5(2) . . . . ?
C21 C22 O9 La1 -168.2(3) . . . . ?
C23 C22 O9 La1 12.2(4) . . . . ?
O6 Zn2 O9 C22 -162.6(3) . . . . ?
N4 Zn2 O9 C22 -6.1(3) . . . . ?
N3 Zn2 O9 C22 -112.3(5) . . . . ?
O22 Zn2 O9 C22 100.9(3) . . . . ?
O6 Zn2 O9 La1 7.80(9) . . . . ?
N4 Zn2 O9 La1 164.30(12) . . . . ?
N3 Zn2 O9 La1 58.1(4) . . . . ?
O22 Zn2 O9 La1 -88.70(11) . . . . ?
O5 La1 O9 C22 147.9(2) . . . . ?
O10 La1 O9 C22 -14.3(2) . . . . ?
O1 La1 O9 C22 -29.6(3) . . . . ?
O6 La1 O9 C22 164.5(3) . . . . ?
O14 La1 O9 C22 -106.3(2) . . . . ?
O17 La1 O9 C22 47.2(2) . . . . ?
O16 La1 O9 C22 88.7(2) . . . . ?
O13 La1 O9 C22 -124.9(2) . . . . ?
N8 La1 O9 C22 66.8(2) . . . . ?
Zn1 La1 O9 C22 154.78(19) . . . . ?
O5 La1 O9 Zn2 -23.46(13) . . . . ?
O10 La1 O9 Zn2 174.32(13) . . . . ?
O1 La1 O9 Zn2 158.98(8) . . . . ?
O6 La1 O9 Zn2 -6.83(8) . . . . ?
O14 La1 O9 Zn2 82.30(10) . . . . ?
O17 La1 O9 Zn2 -124.15(10) . . . . ?
O16 La1 O9 Zn2 -82.72(11) . . . . ?
O13 La1 O9 Zn2 63.72(12) . . . . ?
N8 La1 O9 Zn2 -104.57(11) . . . . ?
Zn1 La1 O9 Zn2 -16.60(18) . . . . ?
C24 C23 O10 Zn3 -28.5(5) . . . . ?
C22 C23 O10 Zn3 152.4(2) . . . . ?
C24 C23 O10 La1 162.1(3) . . . . ?
C22 C23 O10 La1 -17.0(4) . . . . ?
O1 Zn3 O10 C23 178.2(3) . . . . ?
O23 Zn3 O10 C23 -76.5(3) . . . . ?
N5 Zn3 O10 C23 32.1(3) . . . . ?
N6 Zn3 O10 C23 125.5(4) . . . . ?
La1 Zn3 O10 C23 -170.7(3) . . . . ?
O1 Zn3 O10 La1 -11.11(9) . . . . ?
O23 Zn3 O10 La1 94.17(11) . . . . ?
N5 Zn3 O10 La1 -157.19(11) . . . . ?
N6 Zn3 O10 La1 -63.8(5) . . . . ?
O5 La1 O10 C23 -77.2(4) . . . . ?
O2 La1 O10 C23 -161.1(2) . . . . ?
O1 La1 O10 C23 -179.4(3) . . . . ?
O6 La1 O10 C23 14.9(3) . . . . ?
O9 La1 O10 C23 16.1(2) . . . . ?
O14 La1 O10 C23 84.4(2) . . . . ?
O17 La1 O10 C23 -94.6(2) . . . . ?
O16 La1 O10 C23 -50.9(2) . . . . ?
O13 La1 O10 C23 115.3(2) . . . . ?
N8 La1 O10 C23 -71.4(2) . . . . ?
Zn1 La1 O10 C23 -153.6(2) . . . . ?
O5 La1 O10 Zn3 111.8(3) . . . . ?
O2 La1 O10 Zn3 27.87(12) . . . . ?
O1 La1 O10 Zn3 9.61(8) . . . . ?
O6 La1 O10 Zn3 -156.10(8) . . . . ?
O9 La1 O10 Zn3 -154.95(13) . . . . ?
O14 La1 O10 Zn3 -86.61(11) . . . . ?
O17 La1 O10 Zn3 94.38(11) . . . . ?
O16 La1 O10 Zn3 138.09(11) . . . . ?
O13 La1 O10 Zn3 -55.71(12) . . . . ?
N8 La1 O10 Zn3 117.60(11) . . . . ?
Zn1 La1 O10 Zn3 35.42(16) . . . . ?
C23 C24 C27 N5 17.3(6) . . . . ?
C25 C24 C27 N5 -162.3(4) . . . . ?
C24 C27 N5 O11 -177.2(3) . . . . ?
C24 C27 N5 Zn3 -1.7(5) . . . . ?
O1 Zn3 N5 C27 -87.1(3) . . . . ?
O10 Zn3 N5 C27 -17.5(3) . . . . ?
O23 Zn3 N5 C27 75.6(3) . . . . ?
N6 Zn3 N5 C27 176.0(3) . . . . ?
La1 Zn3 N5 C27 -34.9(3) . . . . ?
O1 Zn3 N5 O11 88.1(3) . . . . ?
O10 Zn3 N5 O11 157.6(2) . . . . ?
O23 Zn3 N5 O11 -109.2(2) . . . . ?
N6 Zn3 N5 O11 -8.9(2) . . . . ?
La1 Zn3 N5 O11 140.25(18) . . . . ?
C27 N5 O11 C28 -103.6(3) . . . . ?
Zn3 N5 O11 C28 80.6(3) . . . . ?
N5 O11 C28 C29 -55.8(3) . . . . ?
O11 C28 C29 O12 -55.9(4) . . . . ?
C28 C29 O12 N6 93.1(3) . . . . ?
C29 O12 N6 C30 -180.0(3) . . . . ?
C29 O12 N6 Zn3 -8.8(3) . . . . ?
O1 Zn3 N6 C30 -13.6(3) . . . . ?
O10 Zn3 N6 C30 38.2(6) . . . . ?
O23 Zn3 N6 C30 -119.6(3) . . . . ?
N5 Zn3 N6 C30 130.6(3) . . . . ?
La1 Zn3 N6 C30 -13.6(3) . . . . ?
O1 Zn3 N6 O12 176.4(2) . . . . ?
O10 Zn3 N6 O12 -131.8(4) . . . . ?
O23 Zn3 N6 O12 70.5(3) . . . . ?
N5 Zn3 N6 O12 -39.3(2) . . . . ?
La1 Zn3 N6 O12 176.39(18) . . . . ?
O12 N6 C30 C1 -178.3(3) . . . . ?
Zn3 N6 C30 C1 10.3(5) . . . . ?
C2 C1 C30 N6 -1.6(6) . . . . ?
C6 C1 C30 N6 178.5(3) . . . . ?
O5 La1 O13 N7 138.3(2) . . . . ?
O10 La1 O13 N7 -45.1(2) . . . . ?
O2 La1 O13 N7 -158.2(2) . . . . ?
O1 La1 O13 N7 -97.8(2) . . . . ?
O6 La1 O13 N7 76.2(2) . . . . ?
O9 La1 O13 N7 21.0(2) . . . . ?
O14 La1 O13 N7 -2.18(18) . . . . ?
O17 La1 O13 N7 -142.17(19) . . . . ?
O16 La1 O13 N7 107.7(2) . . . . ?
N8 La1 O13 N7 157.7(3) . . . . ?
Zn1 La1 O13 N7 169.1(2) . . . . ?
O5 La1 O14 N7 -41.0(2) . . . . ?
O10 La1 O14 N7 144.3(2) . . . . ?
O2 La1 O14 N7 27.6(2) . . . . ?
O1 La1 O14 N7 84.34(19) . . . . ?
O6 La1 O14 N7 -91.7(2) . . . . ?
O9 La1 O14 N7 -154.2(2) . . . . ?
O17 La1 O14 N7 146.11(18) . . . . ?
O16 La1 O14 N7 -134.11(19) . . . . ?
O13 La1 O14 N7 2.14(18) . . . . ?
N8 La1 O14 N7 -166.99(18) . . . . ?
Zn1 La1 O14 N7 -6.7(2) . . . . ?
La1 O13 N7 O15 -177.2(3) . . . . ?
La1 O13 N7 O14 3.7(3) . . . . ?
La1 O14 N7 O15 177.1(3) . . . . ?
La1 O14 N7 O13 -3.8(3) . . . . ?
O5 La1 O16 N8 115.6(2) . . . . ?
O10 La1 O16 N8 -57.4(2) . . . . ?
O2 La1 O16 N8 62.6(2) . . . . ?
O1 La1 O16 N8 -2.7(2) . . . . ?
O6 La1 O16 N8 -179.5(2) . . . . ?
O9 La1 O16 N8 -115.0(2) . . . . ?
O14 La1 O16 N8 -134.49(18) . . . . ?
O17 La1 O16 N8 2.77(18) . . . . ?
O13 La1 O16 N8 146.44(18) . . . . ?
Zn1 La1 O16 N8 91.9(2) . . . . ?
O5 La1 O17 N8 -66.43(19) . . . . ?
O10 La1 O17 N8 108.99(19) . . . . ?
O2 La1 O17 N8 -125.97(19) . . . . ?
O1 La1 O17 N8 172.6(2) . . . . ?
O6 La1 O17 N8 -5.2(2) . . . . ?
O9 La1 O17 N8 54.38(19) . . . . ?
O14 La1 O17 N8 107.1(2) . . . . ?
O16 La1 O17 N8 -2.76(17) . . . . ?
O13 La1 O17 N8 -141.45(19) . . . . ?
Zn1 La1 O17 N8 -97.49(18) . . . . ?
La1 O16 N8 O18 176.8(3) . . . . ?
La1 O16 N8 O17 -4.9(3) . . . . ?
La1 O17 N8 O18 -176.8(3) . . . . ?
La1 O17 N8 O16 4.9(3) . . . . ?
O5 La1 N8 O16 -60.9(2) . . . . ?
O10 La1 N8 O16 120.7(2) . . . . ?
O2 La1 N8 O16 -121.6(2) . . . . ?
O1 La1 N8 O16 177.7(2) . . . . ?
O6 La1 N8 O16 0.4(2) . . . . ?
O9 La1 N8 O16 59.7(2) . . . . ?
O14 La1 N8 O16 71.6(2) . . . . ?
O17 La1 N8 O16 -174.9(3) . . . . ?
O13 La1 N8 O16 -80.0(4) . . . . ?
Zn1 La1 N8 O16 -90.5(2) . . . . ?
O5 La1 N8 O17 114.05(19) . . . . ?
O10 La1 N8 O17 -64.40(18) . . . . ?
O2 La1 N8 O17 53.35(19) . . . . ?
O1 La1 N8 O17 -7.31(19) . . . . ?
O6 La1 N8 O17 175.36(19) . . . . ?
O9 La1 N8 O17 -125.31(19) . . . . ?
O14 La1 N8 O17 -113.5(2) . . . . ?
O16 La1 N8 O17 174.9(3) . . . . ?
O13 La1 N8 O17 95.0(3) . . . . ?
Zn1 La1 N8 O17 84.43(18) . . . . ?
O2 Zn1 O19 N9 38.6(2) . . . . ?
O5 Zn1 O19 N9 119.8(2) . . . . ?
N2 Zn1 O19 N9 -152.7(2) . . . . ?
N1 Zn1 O19 N9 -54.7(2) . . . . ?
La1 Zn1 O19 N9 80.4(2) . . . . ?
Zn1 O19 N9 O20 13.3(4) . . . . ?
Zn1 O19 N9 O21 -167.7(2) . . . . ?
O9 Zn2 O22 C31 138.5(3) . . . . ?
O6 Zn2 O22 C31 56.0(3) . . . . ?
N4 Zn2 O22 C31 -132.3(3) . . . . ?
N3 Zn2 O22 C31 -33.3(3) . . . . ?
O1 Zn3 O23 C32 110.3(3) . . . . ?
O10 Zn3 O23 C32 28.2(3) . . . . ?
N5 Zn3 O23 C32 -59.2(3) . . . . ?
N6 Zn3 O23 C32 -156.8(3) . . . . ?
La1 Zn3 O23 C32 68.6(3) . . . . ?
